data_7225263
loop_
_publ_author_name
'Wan, Jun'
'Cai, Song-Liang'
'Zhang, Kai'
'Li, Chao-Jie'
'Feng, Ying'
'Fan, Jun'
'Zheng, Sheng-Run'
'Zhang, Wei-Guang'

_publ_section_title
;
 Anion- and temperature-dependent assembly, crystal structures and
 luminescence properties of six new Cd(ii) coordination polymers based on
 2,3,5,6-tetrakis(2-pyridyl)pyrazine
;
_journal_issue 27
_journal_name_full CrystEngComm
_journal_page_first 5164
_journal_paper_doi 10.1039/C6CE00853D
_journal_volume 18
_journal_year 2016
_chemical_formula_sum 'C14 H13 Cd N6 O3'
_chemical_formula_weight 425.70
_chemical_name_systematic
; 
 ? 
;
_space_group_IT_number 14
_symmetry_cell_setting monoclinic
_symmetry_space_group_name_Hall '-P 2yn'
_symmetry_space_group_name_H-M 'P 1 21/n 1'
_atom_sites_solution_hydrogens geom
_atom_sites_solution_primary direct
_atom_sites_solution_secondary difmap
_audit_creation_method SHELXL-97
_audit_update_record
;
2016-04-26 deposited with the CCDC.
2016-05-17 downloaded from the CCDC.
;
_cell_angle_alpha 90.00
_cell_angle_beta 93.251(2)
_cell_angle_gamma 90.00
_cell_formula_units_Z 4
_cell_length_a 10.5519(14)
_cell_length_b 12.7771(17)
_cell_length_c 11.4874(15)
_cell_measurement_reflns_used 2194
_cell_measurement_temperature 298(2)
_cell_measurement_theta_max 24.44
_cell_measurement_theta_min 2.39
_cell_volume 1546.3(4)
_computing_cell_refinement 'Bruker SAINT'
_computing_data_collection 'Bruker APEX2'
_computing_data_reduction 'Bruker SAINT'
_computing_molecular_graphics 'Bruker SHELXTL'
_computing_publication_material 'Bruker SHELXTL'
_computing_structure_refinement 'SHELXL-97 (Sheldrick, 2008)'
_computing_structure_solution 'SHELXS-97 (Sheldrick, 2008)'
_diffrn_ambient_temperature 298(2)
_diffrn_measured_fraction_theta_full 1.000
_diffrn_measured_fraction_theta_max 1.000
_diffrn_measurement_device_type 'Bruker APEX-II CCD'
_diffrn_measurement_method '\f and \w scans'
_diffrn_radiation_monochromator graphite
_diffrn_radiation_source 'fine-focus sealed tube'
_diffrn_radiation_type MoK\a
_diffrn_radiation_wavelength 0.71073
_diffrn_reflns_av_R_equivalents 0.0366
_diffrn_reflns_av_sigmaI/netI 0.0432
_diffrn_reflns_limit_h_max 12
_diffrn_reflns_limit_h_min -11
_diffrn_reflns_limit_k_max 15
_diffrn_reflns_limit_k_min -11
_diffrn_reflns_limit_l_max 13
_diffrn_reflns_limit_l_min -13
_diffrn_reflns_number 7853
_diffrn_reflns_theta_full 25.24
_diffrn_reflns_theta_max 25.24
_diffrn_reflns_theta_min 2.39
_exptl_absorpt_coefficient_mu 1.439
_exptl_absorpt_correction_T_max 0.8694
_exptl_absorpt_correction_T_min 0.7424
_exptl_absorpt_correction_type multi-scan
_exptl_absorpt_process_details 'SADABS (Sheldrick, 1996)'
_exptl_crystal_colour yellow
_exptl_crystal_density_diffrn 1.829
_exptl_crystal_density_method 'not measured'
_exptl_crystal_description block
_exptl_crystal_F_000 844
_exptl_crystal_size_max 0.22
_exptl_crystal_size_mid 0.16
_exptl_crystal_size_min 0.10
_refine_diff_density_max 0.419
_refine_diff_density_min -0.422
_refine_diff_density_rms 0.085
_refine_ls_extinction_method none
_refine_ls_goodness_of_fit_ref 1.013
_refine_ls_hydrogen_treatment constr
_refine_ls_matrix_type full
_refine_ls_number_parameters 218
_refine_ls_number_reflns 2806
_refine_ls_number_restraints 3
_refine_ls_restrained_S_all 1.012
_refine_ls_R_factor_all 0.0420
_refine_ls_R_factor_gt 0.0292
_refine_ls_shift/su_max 0.001
_refine_ls_shift/su_mean 0.000
_refine_ls_structure_factor_coef Fsqd
_refine_ls_weighting_details 'calc w=1/[\s^2^(Fo^2^)+(0.0295P)^2^+0.2957P] where P=(Fo^2^+2Fc^2^)/3'
_refine_ls_weighting_scheme calc
_refine_ls_wR_factor_gt 0.0629
_refine_ls_wR_factor_ref 0.0690
_reflns_number_gt 2225
_reflns_number_total 2806
_reflns_threshold_expression >2sigma(I)
_cod_data_source_file c6ce00853d2.cif
_cod_data_source_block 3
_cod_depositor_comments
;
The following automatic conversions were performed:

'_symmetry_cell_setting' value 'Monoclinic' changed to 'monoclinic'
according to
/usr/data/users/saulius/crontab/automatic-downloads/rss-feeds/RSC/lib/dictionaries/cif_core.dic
dictionary named 'cif_core.dic' version 2.4.2 from 2011-04-26.

Automatic conversion script
Id: cif_fix_values 4268 2015-11-12 08:31:59Z antanas 

 Adding full bibliography for 7225261--7225266.cif.
;
_cod_original_sg_symbol_H-M P2(1)/n
_cod_database_code 7225263

loop_
_symmetry_equiv_pos_as_xyz
'x, y, z'
'-x+1/2, y+1/2, -z+1/2'
'-x, -y, -z'
'x-1/2, -y-1/2, z-1/2'

loop_
_atom_site_label
_atom_site_type_symbol
_atom_site_fract_x
_atom_site_fract_y
_atom_site_fract_z
_atom_site_U_iso_or_equiv
_atom_site_adp_type
_atom_site_occupancy
_atom_site_symmetry_multiplicity
_atom_site_calc_flag
_atom_site_refinement_flags
Cd1 Cd 0.18372(2) 0.57279(2) 0.74553(2) 0.02692(10) Uani 1 1 d .
O1 O 0.3765(3) 0.5852(3) 0.6529(2) 0.0554(9) Uani 1 1 d .
O2 O 0.2050(3) 0.6193(3) 0.5449(2) 0.0530(8) Uani 1 1 d .
O3 O 0.1008(3) 0.6764(2) 0.3201(2) 0.0567(8) Uani 1 1 d D
H3A H 0.1304 0.6591 0.3874 0.085 Uiso 1 1 d RD
H3B H 0.0257 0.6543 0.3026 0.085 Uiso 1 1 d RD
N1 N 0.3137(3) 0.5759(2) 0.9243(2) 0.0279(7) Uani 1 1 d .
N2 N 0.0599(2) 0.5545(2) 0.9190(2) 0.0246(7) Uani 1 1 d .
N3 N -0.0419(2) 0.5740(2) 0.6969(2) 0.0255(7) Uani 1 1 d .
N4 N 0.1675(3) 0.3895(3) 0.7450(3) 0.0530(10) Uani 1 1 d .
N5 N 0.2436(3) 0.3234(3) 0.7330(3) 0.0342(7) Uani 1 1 d .
N6 N 0.3192(3) 0.2584(3) 0.7184(3) 0.0431(9) Uani 1 1 d .
C1 C 0.4318(3) 0.6163(3) 0.9271(3) 0.0324(9) Uani 1 1 d .
H1 H 0.4707 0.6241 0.8570 0.039 Uiso 1 1 calc R
C2 C 0.4976(3) 0.6464(3) 1.0279(3) 0.0380(10) Uani 1 1 d .
H2 H 0.5801 0.6716 1.0264 0.046 Uiso 1 1 calc R
C3 C 0.4385(3) 0.6384(3) 1.1313(3) 0.0388(10) Uani 1 1 d .
H3 H 0.4804 0.6589 1.2009 0.047 Uiso 1 1 calc R
C4 C 0.3174(3) 0.5999(3) 1.1303(3) 0.0317(9) Uani 1 1 d .
H4 H 0.2753 0.5959 1.1991 0.038 Uiso 1 1 calc R
C5 C 0.2583(3) 0.5668(3) 1.0263(3) 0.0261(8) Uani 1 1 d .
C6 C 0.1242(3) 0.5264(3) 1.0170(3) 0.0240(8) Uani 1 1 d .
C7 C -0.0629(3) 0.5316(3) 0.8989(3) 0.0232(8) Uani 1 1 d .
C8 C -0.1206(3) 0.5732(3) 0.7869(3) 0.0253(8) Uani 1 1 d .
C9 C -0.2433(3) 0.6107(3) 0.7741(3) 0.0319(9) Uani 1 1 d .
H9 H -0.2927 0.6156 0.8384 0.038 Uiso 1 1 calc R
C10 C -0.2921(3) 0.6408(3) 0.6658(3) 0.0387(10) Uani 1 1 d .
H10 H -0.3748 0.6658 0.6556 0.046 Uiso 1 1 calc R
C11 C -0.2166(3) 0.6334(3) 0.5731(3) 0.0385(10) Uani 1 1 d .
H11 H -0.2489 0.6482 0.4979 0.046 Uiso 1 1 calc R
C12 C -0.0915(3) 0.6033(3) 0.5934(3) 0.0339(9) Uani 1 1 d .
H12 H -0.0391 0.6036 0.5309 0.041 Uiso 1 1 calc R
C13 C 0.3239(4) 0.6138(4) 0.5588(3) 0.0417(10) Uani 1 1 d .
C14 C 0.4041(4) 0.6418(4) 0.4585(4) 0.0660(15) Uani 1 1 d .
H14C H 0.4561 0.5831 0.4402 0.099 Uiso 1 1 calc R
H14B H 0.4574 0.7004 0.4800 0.099 Uiso 1 1 calc R
H14A H 0.3499 0.6598 0.3915 0.099 Uiso 1 1 calc R

loop_
_atom_site_aniso_label
_atom_site_aniso_U_11
_atom_site_aniso_U_22
_atom_site_aniso_U_33
_atom_site_aniso_U_23
_atom_site_aniso_U_13
_atom_site_aniso_U_12
Cd1 0.02253(15) 0.03099(18) 0.02751(16) 0.00233(12) 0.00364(10) -0.00073(12)
O1 0.0390(17) 0.092(3) 0.0361(17) 0.0092(16) 0.0058(13) 0.0027(16)
O2 0.0298(16) 0.087(2) 0.0432(17) 0.0002(17) 0.0080(12) -0.0057(16)
O3 0.0482(18) 0.065(2) 0.0574(19) 0.0060(17) 0.0048(14) -0.0097(16)
N1 0.0191(15) 0.0362(18) 0.0284(16) 0.0038(14) 0.0024(12) -0.0021(14)
N2 0.0175(14) 0.0309(18) 0.0258(15) 0.0032(13) 0.0038(11) -0.0006(13)
N3 0.0228(15) 0.0290(17) 0.0250(15) 0.0053(14) 0.0036(12) -0.0029(13)
N4 0.044(2) 0.029(2) 0.087(3) -0.006(2) 0.008(2) 0.0056(17)
N5 0.0351(18) 0.031(2) 0.0355(19) 0.0010(16) -0.0055(14) -0.0070(17)
N6 0.040(2) 0.030(2) 0.059(2) -0.0014(17) -0.0016(17) 0.0044(16)
C1 0.0220(19) 0.041(2) 0.035(2) 0.0059(18) 0.0060(15) -0.0013(17)
C2 0.0217(19) 0.043(3) 0.049(2) 0.005(2) 0.0017(17) -0.0087(18)
C3 0.030(2) 0.046(3) 0.040(2) -0.004(2) -0.0023(17) -0.0097(19)
C4 0.0274(19) 0.039(2) 0.0284(19) -0.0017(17) 0.0013(15) -0.0069(17)
C5 0.0194(17) 0.029(2) 0.0302(19) 0.0043(17) 0.0029(14) -0.0023(16)
C6 0.0169(17) 0.029(2) 0.0257(19) 0.0007(16) 0.0008(14) -0.0006(15)
C7 0.0182(17) 0.0253(19) 0.0262(18) 0.0008(15) 0.0027(14) 0.0011(15)
C8 0.0211(17) 0.027(2) 0.0278(19) 0.0017(16) 0.0018(14) -0.0035(16)
C9 0.0219(18) 0.042(2) 0.032(2) 0.0001(18) 0.0031(15) 0.0030(17)
C10 0.026(2) 0.050(3) 0.039(2) 0.009(2) -0.0054(17) 0.0045(19)
C11 0.038(2) 0.048(3) 0.029(2) 0.0101(19) -0.0056(17) 0.000(2)
C12 0.034(2) 0.042(2) 0.026(2) 0.0018(17) 0.0024(16) 0.0016(18)
C13 0.036(2) 0.060(3) 0.029(2) -0.004(2) 0.0060(17) -0.007(2)
C14 0.038(3) 0.118(5) 0.043(3) 0.017(3) 0.010(2) -0.011(3)

loop_
_atom_type_symbol
_atom_type_description
_atom_type_scat_dispersion_real
_atom_type_scat_dispersion_imag
_atom_type_scat_source
C C 0.0033 0.0016 'International Tables Vol C Tables 4.2.6.8 and 6.1.1.4'
H H 0.0000 0.0000 'International Tables Vol C Tables 4.2.6.8 and 6.1.1.4'
N N 0.0061 0.0033 'International Tables Vol C Tables 4.2.6.8 and 6.1.1.4'
O O 0.0106 0.0060 'International Tables Vol C Tables 4.2.6.8 and 6.1.1.4'
Cd Cd -0.8075 1.2024 'International Tables Vol C Tables 4.2.6.8 and 6.1.1.4'

loop_
_geom_angle_atom_site_label_1
_geom_angle_atom_site_label_2
_geom_angle_atom_site_label_3
_geom_angle
_geom_angle_site_symmetry_1
_geom_angle_site_symmetry_3
N4 Cd1 O1 97.50(12) . .
N4 Cd1 O2 104.78(12) . .
O1 Cd1 O2 54.53(9) . .
N4 Cd1 N1 93.25(12) . .
O1 Cd1 N1 85.37(10) . .
O2 Cd1 N1 137.34(9) . .
N4 Cd1 N6 168.84(12) . 2_556
O1 Cd1 N6 91.79(11) . 2_556
O2 Cd1 N6 85.64(11) . 2_556
N1 Cd1 N6 81.31(11) . 2_556
N4 Cd1 N3 86.29(11) . .
O1 Cd1 N3 139.56(10) . .
O2 Cd1 N3 85.47(9) . .
N1 Cd1 N3 134.80(9) . .
N6 Cd1 N3 90.65(10) 2_556 .
N4 Cd1 N2 82.25(11) . .
O1 Cd1 N2 152.46(10) . .
O2 Cd1 N2 152.24(10) . .
N1 Cd1 N2 67.20(9) . .
N6 Cd1 N2 86.66(10) 2_556 .
N3 Cd1 N2 67.98(9) . .
C13 O1 Cd1 93.3(2) . .
C13 O2 Cd1 90.6(2) . .
H3A O3 H3B 114.7 . .
C5 N1 C1 117.4(3) . .
C5 N1 Cd1 119.2(2) . .
C1 N1 Cd1 120.6(2) . .
C6 N2 C7 122.1(3) . .
C6 N2 Cd1 116.3(2) . .
C7 N2 Cd1 115.9(2) . .
C12 N3 C8 117.2(3) . .
C12 N3 Cd1 122.9(2) . .
C8 N3 Cd1 117.4(2) . .
N5 N4 Cd1 131.7(3) . .
N6 N5 N4 178.5(4) . .
N5 N6 Cd1 131.3(3) . 2_546
N1 C1 C2 123.4(3) . .
N1 C1 H1 118.3 . .
C2 C1 H1 118.3 . .
C1 C2 C3 118.4(3) . .
C1 C2 H2 120.8 . .
C3 C2 H2 120.8 . .
C4 C3 C2 119.2(4) . .
C4 C3 H3 120.4 . .
C2 C3 H3 120.4 . .
C3 C4 C5 119.5(3) . .
C3 C4 H4 120.3 . .
C5 C4 H4 120.3 . .
N1 C5 C4 122.0(3) . .
N1 C5 C6 115.0(3) . .
C4 C5 C6 122.9(3) . .
N2 C6 C7 119.5(3) . 3_567
N2 C6 C5 113.6(3) . .
C7 C6 C5 126.9(3) 3_567 .
N2 C7 C6 118.4(3) . 3_567
N2 C7 C8 114.6(3) . .
C6 C7 C8 126.9(3) 3_567 .
N3 C8 C9 121.6(3) . .
N3 C8 C7 114.9(3) . .
C9 C8 C7 123.4(3) . .
C10 C9 C8 119.6(3) . .
C10 C9 H9 120.2 . .
C8 C9 H9 120.2 . .
C11 C10 C9 118.7(3) . .
C11 C10 H10 120.6 . .
C9 C10 H10 120.6 . .
C10 C11 C12 118.7(3) . .
C10 C11 H11 120.6 . .
C12 C11 H11 120.6 . .
N3 C12 C11 123.6(3) . .
N3 C12 H12 118.2 . .
C11 C12 H12 118.2 . .
O1 C13 O2 121.4(4) . .
O1 C13 C14 119.5(4) . .
O2 C13 C14 119.2(4) . .
C13 C14 H14C 109.5 . .
C13 C14 H14B 109.5 . .
H14C C14 H14B 109.5 . .
C13 C14 H14A 109.5 . .
H14C C14 H14A 109.5 . .
H14B C14 H14A 109.5 . .

loop_
_geom_bond_atom_site_label_1
_geom_bond_atom_site_label_2
_geom_bond_distance
_geom_bond_site_symmetry_2
Cd1 N4 2.348(4) .
Cd1 O1 2.354(3) .
Cd1 O2 2.403(3) .
Cd1 N1 2.405(3) .
Cd1 N6 2.407(4) 2_556
Cd1 N3 2.415(3) .
Cd1 N2 2.455(3) .
O1 C13 1.242(5) .
O2 C13 1.258(5) .
O3 H3A 0.8464 .
O3 H3B 0.8540 .
N1 C5 1.343(4) .
N1 C1 1.347(4) .
N2 C6 1.330(4) .
N2 C7 1.336(4) .
N3 C12 1.326(4) .
N3 C8 1.362(4) .
N4 N5 1.179(4) .
N5 N6 1.171(4) .
N6 Cd1 2.407(4) 2_546
C1 C2 1.370(5) .
C1 H1 0.9300 .
C2 C3 1.376(5) .
C2 H2 0.9300 .
C3 C4 1.369(5) .
C3 H3 0.9300 .
C4 C5 1.383(5) .
C4 H4 0.9300 .
C5 C6 1.504(4) .
C6 C7 1.405(4) 3_567
C7 C6 1.405(4) 3_567
C7 C8 1.489(5) .
C8 C9 1.381(5) .
C9 C10 1.374(5) .
C9 H9 0.9300 .
C10 C11 1.369(5) .
C10 H10 0.9300 .
C11 C12 1.382(5) .
C11 H11 0.9300 .
C12 H12 0.9300 .
C13 C14 1.511(5) .
C14 H14C 0.9600 .
C14 H14B 0.9600 .
C14 H14A 0.9600 .

loop_
_geom_hbond_atom_site_label_D
_geom_hbond_atom_site_label_H
_geom_hbond_atom_site_label_A
_geom_hbond_distance_DH
_geom_hbond_distance_HA
_geom_hbond_distance_DA
_geom_hbond_angle_DHA
_geom_hbond_site_symmetry_A
O3 H3A O2 0.85 2.00 2.844(4) 178.5 .
O3 H3B N4 0.85 2.16 3.007(5) 175.7 3_566

loop_
_geom_torsion_atom_site_label_1
_geom_torsion_atom_site_label_2
_geom_torsion_atom_site_label_3
_geom_torsion_atom_site_label_4
_geom_torsion
_geom_torsion_site_symmetry_1
_geom_torsion_site_symmetry_4
N4 Cd1 O1 C13 104.9(3) . .
O2 Cd1 O1 C13 2.1(3) . .
N1 Cd1 O1 C13 -162.4(3) . .
N6 Cd1 O1 C13 -81.2(3) 2_556 .
N3 Cd1 O1 C13 11.9(4) . .
N2 Cd1 O1 C13 -167.4(2) . .
N4 Cd1 O2 C13 -90.8(3) . .
O1 Cd1 O2 C13 -2.1(3) . .
N1 Cd1 O2 C13 21.1(3) . .
N6 Cd1 O2 C13 93.2(3) 2_556 .
N3 Cd1 O2 C13 -175.8(3) . .
N2 Cd1 O2 C13 167.5(2) . .
N4 Cd1 N1 C5 -80.3(3) . .
O1 Cd1 N1 C5 -177.6(3) . .
O2 Cd1 N1 C5 163.7(2) . .
N6 Cd1 N1 C5 89.9(3) 2_556 .
N3 Cd1 N1 C5 7.7(3) . .
N2 Cd1 N1 C5 -0.1(2) . .
N4 Cd1 N1 C1 119.2(3) . .
O1 Cd1 N1 C1 22.0(3) . .
O2 Cd1 N1 C1 3.2(3) . .
N6 Cd1 N1 C1 -70.6(3) 2_556 .
N3 Cd1 N1 C1 -152.8(3) . .
N2 Cd1 N1 C1 -160.6(3) . .
N4 Cd1 N2 C6 78.7(3) . .
O1 Cd1 N2 C6 -12.6(4) . .
O2 Cd1 N2 C6 -174.2(2) . .
N1 Cd1 N2 C6 -18.1(2) . .
N6 Cd1 N2 C6 -100.1(3) 2_556 .
N3 Cd1 N2 C6 167.9(3) . .
N4 Cd1 N2 C7 -75.1(3) . .
O1 Cd1 N2 C7 -166.5(2) . .
O2 Cd1 N2 C7 32.0(4) . .
N1 Cd1 N2 C7 -171.9(3) . .
N6 Cd1 N2 C7 106.1(2) 2_556 .
N3 Cd1 N2 C7 14.0(2) . .
N4 Cd1 N3 C12 -110.2(3) . .
O1 Cd1 N3 C12 -13.0(4) . .
O2 Cd1 N3 C12 -5.0(3) . .
N1 Cd1 N3 C12 158.9(3) . .
N6 Cd1 N3 C12 80.5(3) 2_556 .
N2 Cd1 N3 C12 166.7(3) . .
N4 Cd1 N3 C8 88.5(3) . .
O1 Cd1 N3 C8 -174.3(2) . .
O2 Cd1 N3 C8 -166.4(3) . .
N1 Cd1 N3 C8 -2.4(3) . .
N6 Cd1 N3 C8 -80.8(2) 2_556 .
N2 Cd1 N3 C8 5.3(2) . .
O1 Cd1 N4 N5 18.2(4) . .
O2 Cd1 N4 N5 73.4(4) . .
N1 Cd1 N4 N5 -67.5(4) . .
N6 Cd1 N4 N5 -127.9(6) 2_556 .
N3 Cd1 N4 N5 157.7(4) . .
N2 Cd1 N4 N5 -134.0(4) . .
C5 N1 C1 C2 1.1(6) . .
Cd1 N1 C1 C2 161.9(3) . .
N1 C1 C2 C3 -2.3(6) . .
C1 C2 C3 C4 0.7(6) . .
C2 C3 C4 C5 2.0(6) . .
C1 N1 C5 C4 1.7(5) . .
Cd1 N1 C5 C4 -159.3(3) . .
C1 N1 C5 C6 177.1(3) . .
Cd1 N1 C5 C6 16.0(4) . .
C3 C4 C5 N1 -3.3(6) . .
C3 C4 C5 C6 -178.2(4) . .
C7 N2 C6 C7 1.8(6) . 3_567
Cd1 N2 C6 C7 -150.2(3) . 3_567
C7 N2 C6 C5 -175.6(3) . .
Cd1 N2 C6 C5 32.3(4) . .
N1 C5 C6 N2 -32.1(4) . .
C4 C5 C6 N2 143.1(4) . .
N1 C5 C6 C7 150.7(3) . 3_567
C4 C5 C6 C7 -34.1(6) . 3_567
C6 N2 C7 C6 -1.8(6) . 3_567
Cd1 N2 C7 C6 150.4(3) . 3_567
C6 N2 C7 C8 177.5(3) . .
Cd1 N2 C7 C8 -30.3(4) . .
C12 N3 C8 C9 -6.2(5) . .
Cd1 N3 C8 C9 156.2(3) . .
C12 N3 C8 C7 175.3(3) . .
Cd1 N3 C8 C7 -22.2(4) . .
N2 C7 C8 N3 35.3(4) . .
C6 C7 C8 N3 -145.5(3) 3_567 .
N2 C7 C8 C9 -143.2(4) . .
C6 C7 C8 C9 36.0(6) 3_567 .
N3 C8 C9 C10 6.2(6) . .
C7 C8 C9 C10 -175.5(3) . .
C8 C9 C10 C11 -0.5(6) . .
C9 C10 C11 C12 -4.8(6) . .
C8 N3 C12 C11 0.6(6) . .
Cd1 N3 C12 C11 -160.8(3) . .
C10 C11 C12 N3 4.9(6) . .
Cd1 O1 C13 O2 -3.9(5) . .
Cd1 O1 C13 C14 176.7(4) . .
Cd1 O2 C13 O1 3.8(5) . .
Cd1 O2 C13 C14 -176.8(4) . .
